data_7158063
loop_
_publ_author_name
'Magre, Marc'
'Kuziola, Jennifer'
'N\"othling, Nils'
'Cornella, Josep'

_publ_section_title
;
 Dibismuthanes in catalysis: from synthesis and characterization to redox
 behavior towards oxidative cleavage of 1,2-diols.
;
_journal_issue 22
_journal_name_full 'Organic &amp; biomolecular chemistry'
_journal_page_first 4922
_journal_page_last 4929
_journal_paper_doi 10.1039/d1ob00367d
_journal_volume 19
_journal_year 2021
_chemical_formula_moiety 'C38 H30 Bi2 Cl4 O, C6 H6'
_chemical_formula_sum 'C44 H36 Bi2 Cl4 O'
_chemical_formula_weight 1140.49
_chemical_name_systematic
;
4,6-bis(dichlorodiphenyl-\l^5^-bismuthanyl)-10,11-dihydrodibenzo[b,f]oxepine
;
_chemical_properties_physical none
_space_group_crystal_system triclinic
_space_group_IT_number 2
_space_group_name_Hall '-P 1'
_space_group_name_H-M_alt 'P -1'
_atom_sites_solution_hydrogens geom
_atom_sites_solution_primary dual
_atom_sites_solution_secondary difmap
_audit_block_code KUJ-KA-317-01
_audit_creation_date 2021-02-12
_audit_creation_method
;
Olex2 1.3
(compiled 2020.07.31 svn.rc2a77460 for OlexSys, GUI svn.r6145)
;
_audit_update_record
;
2021-02-19 deposited with the CCDC.	2021-04-26 downloaded from the CCDC.
;
_cell_angle_alpha 96.190(5)
_cell_angle_beta 103.900(4)
_cell_angle_gamma 114.199(3)
_cell_formula_units_Z 2
_cell_length_a 12.0198(3)
_cell_length_b 12.1771(7)
_cell_length_c 15.7796(11)
_cell_measurement_reflns_used 118897
_cell_measurement_temperature 100(2)
_cell_measurement_theta_max 37.9999
_cell_measurement_theta_min 2.7121
_cell_volume 1988.7(2)
_computing_cell_refinement 'EVALCCD V. 1.6, 2008'
_computing_data_collection 'DATCOL (Bruker AXS, 2006)'
_computing_data_reduction 'EVALCCD V. 1.6, 2008'
_computing_molecular_graphics 'DIAMOND (Crystal Impact GbR, 1997-2014)'
_computing_publication_material 'Olex2 1.3 (Dolomanov et al., 2009)'
_computing_structure_refinement 'SHELXL (Sheldrick, 2015)'
_computing_structure_solution 'SHELXT (Sheldrick, 2015)'
_diffrn_ambient_temperature 100(2)
_diffrn_detector_area_resol_mean 18.02
_diffrn_measured_fraction_theta_full 0.999
_diffrn_measured_fraction_theta_max 0.999
_diffrn_measurement_device_type 'Bruker AXS Enraf-Nonius KappaCCD'
_diffrn_measurement_method 'CCD \f- and \w-scans'
_diffrn_radiation_monochromator 'Incoatec Helios focusing multilayer optics'
_diffrn_radiation_source '0.2 x 2mm^2^ focus rotating anode'
_diffrn_radiation_type MoK\a
_diffrn_radiation_wavelength 0.71073
_diffrn_reflns_av_R_equivalents 0.0444
_diffrn_reflns_av_unetI/netI 0.0267
_diffrn_reflns_Laue_measured_fraction_full 0.999
_diffrn_reflns_Laue_measured_fraction_max 0.999
_diffrn_reflns_limit_h_max 17
_diffrn_reflns_limit_h_min -17
_diffrn_reflns_limit_k_max 17
_diffrn_reflns_limit_k_min -17
_diffrn_reflns_limit_l_max 22
_diffrn_reflns_limit_l_min -22
_diffrn_reflns_number 75349
_diffrn_reflns_point_group_measured_fraction_full 0.999
_diffrn_reflns_point_group_measured_fraction_max 0.999
_diffrn_reflns_theta_full 25.242
_diffrn_reflns_theta_max 30.508
_diffrn_reflns_theta_min 2.716
_diffrn_standards_number 0
_exptl_absorpt_coefficient_mu 9.139
_exptl_absorpt_correction_T_max 0.59321
_exptl_absorpt_correction_T_min 0.30255
_exptl_absorpt_correction_type gaussian
_exptl_absorpt_process_details 'SADABS (Bruker AXS, 2012)'
_exptl_crystal_colour yellow
_exptl_crystal_density_diffrn 1.905
_exptl_crystal_description prism
_exptl_crystal_F_000 1084
_exptl_crystal_recrystallization_method 'Re-crystallisation from solvent:  benzene, pentane'
_exptl_crystal_size_max 0.15
_exptl_crystal_size_mid 0.13
_exptl_crystal_size_min 0.07
_refine_diff_density_max 1.030
_refine_diff_density_min -1.794
_refine_diff_density_rms 0.120
_refine_ls_extinction_method none
_refine_ls_goodness_of_fit_ref 1.072
_refine_ls_hydrogen_treatment constr
_refine_ls_matrix_type full
_refine_ls_number_parameters 460
_refine_ls_number_reflns 12134
_refine_ls_number_restraints 0
_refine_ls_restrained_S_all 1.072
_refine_ls_R_factor_all 0.0270
_refine_ls_R_factor_gt 0.0210
_refine_ls_shift/su_max 0.005
_refine_ls_shift/su_mean 0.000
_refine_ls_structure_factor_coef Fsqd
_refine_ls_weighting_details 'w=1/[\s^2^(Fo^2^)+(0.0102P)^2^+2.5079P] where P=(Fo^2^+2Fc^2^)/3'
_refine_ls_weighting_scheme calc
_refine_ls_wR_factor_gt 0.0436
_refine_ls_wR_factor_ref 0.0457
_reflns_Friedel_coverage 0.000
_reflns_number_gt 10803
_reflns_number_total 12134
_reflns_threshold_expression 'I > 2\s(I)'
_cod_data_source_file d1ob00367d2.cif
_cod_data_source_block 13708sadabs
_cod_depositor_comments 'Adding full bibliography for 7158061--7158068.cif.'
_cod_database_code 7158063
_shelx_space_group_comment
;
The symmetry employed for this shelxl refinement is uniquely defined
by the following loop, which should always be used as a source of
symmetry information in preference to the above space-group names.
They are only intended as comments.
;
_olex2_refinement_description
;
1. Fixed Uiso
 At 1.2 times of:
  All C(H) groups, All C(H,H) groups
2.a Secondary CH2 refined with riding coordinates:
 C7(H7A,H7B), C8(H8A,H8B)
2.b Aromatic/amide H refined with riding coordinates:
 C3(H3), C4(H4), C5(H5), C10(H10), C11(H11), C12(H12), C16(H16), C17(H17),
 C18(H18), C19(H19), C20(H20), C22(H22), C23(H23), C24(H24), C25(H25), C26(H26),
  C28(H28), C29(H29), C30(H30), C31(H31), C32(H32), C34(H34), C35(H35),
 C36(H36), C37(H37), C38(H38), C51(H51), C52(H52), C53(H53), C61(H61), C62(H62),
  C63(H63)
;
_olex2_submission_special_instructions 'No special instructions were received'
_shelx_shelxl_version_number 2018/3

loop_
_space_group_symop_operation_xyz
'x, y, z'
'-x, -y, -z'

loop_
_atom_site_label
_atom_site_type_symbol
_atom_site_fract_x
_atom_site_fract_y
_atom_site_fract_z
_atom_site_U_iso_or_equiv
_atom_site_adp_type
_atom_site_occupancy
_atom_site_site_symmetry_order
_atom_site_calc_flag
_atom_site_refinement_flags_posn
_atom_site_refinement_flags_adp
_atom_site_refinement_flags_occupancy
_atom_site_disorder_assembly
_atom_site_disorder_group
Bi1 Bi 0.32233(2) 0.24070(2) 0.57263(2) 0.01407(2) Uani 1 1 d . . . . .
Bi2 Bi 0.64570(2) 0.26252(2) 0.86719(2) 0.01979(3) Uani 1 1 d . . . . .
Cl1 Cl 0.20785(6) 0.00068(5) 0.54154(4) 0.02089(11) Uani 1 1 d . . . . .
Cl2 Cl 0.40005(6) 0.47813(5) 0.60044(4) 0.02065(11) Uani 1 1 d . . . . .
Cl3 Cl 0.43027(6) 0.19088(6) 0.90190(5) 0.02676(13) Uani 1 1 d . . . . .
Cl4 Cl 0.86957(7) 0.33729(9) 0.84559(6) 0.03926(18) Uani 1 1 d . . . . .
O1 O 0.44173(16) 0.36366(17) 0.77328(12) 0.0200(4) Uani 1 1 d . . . . .
C1 C 0.3132(2) 0.3315(2) 0.75875(17) 0.0196(5) Uani 1 1 d . . . . .
C2 C 0.2331(2) 0.2483(2) 0.67759(17) 0.0189(5) Uani 1 1 d . . . . .
C3 C 0.1004(2) 0.1932(2) 0.65519(19) 0.0224(5) Uani 1 1 d . . . . .
H3 H 0.047572 0.135921 0.599306 0.027 Uiso 1 1 calc R U . . .
C4 C 0.0471(3) 0.2245(3) 0.7173(2) 0.0289(6) Uani 1 1 d . . . . .
H4 H -0.043082 0.183940 0.706469 0.035 Uiso 1 1 calc R U . . .
C5 C 0.1264(3) 0.3151(3) 0.7947(2) 0.0298(6) Uani 1 1 d . . . . .
H5 H 0.088248 0.339357 0.834508 0.036 Uiso 1 1 calc R U . . .
C6 C 0.2597(3) 0.3724(3) 0.81715(18) 0.0254(5) Uani 1 1 d . . . . .
C7 C 0.3395(3) 0.4861(3) 0.89239(19) 0.0330(7) Uani 1 1 d . . . . .
H7A H 0.390359 0.466759 0.942478 0.040 Uiso 1 1 calc R U . . .
H7B H 0.282683 0.513351 0.914917 0.040 Uiso 1 1 calc R U . . .
C8 C 0.4304(3) 0.5906(3) 0.8593(2) 0.0314(6) Uani 1 1 d . . . . .
H8A H 0.387433 0.586531 0.796257 0.038 Uiso 1 1 calc R U . . .
H8B H 0.451994 0.671884 0.896348 0.038 Uiso 1 1 calc R U . . .
C9 C 0.5507(3) 0.5777(3) 0.86570(17) 0.0232(5) Uani 1 1 d . . . . .
C10 C 0.6710(3) 0.6753(3) 0.91416(19) 0.0289(6) Uani 1 1 d . . . . .
H10 H 0.676002 0.753751 0.935543 0.035 Uiso 1 1 calc R U . . .
C11 C 0.7825(3) 0.6628(3) 0.93223(19) 0.0295(6) Uani 1 1 d . . . . .
H11 H 0.863280 0.732940 0.960661 0.035 Uiso 1 1 calc R U . . .
C12 C 0.7755(2) 0.5469(3) 0.90856(18) 0.0253(5) Uani 1 1 d . . . . .
H12 H 0.850680 0.535247 0.924235 0.030 Uiso 1 1 calc R U . . .
C13 C 0.6570(2) 0.4479(2) 0.86152(16) 0.0198(5) Uani 1 1 d . . . . .
C14 C 0.5462(2) 0.4633(2) 0.83463(16) 0.0191(5) Uani 1 1 d . . . . .
C15 C 0.2179(2) 0.2251(2) 0.43316(16) 0.0166(4) Uani 1 1 d . . . . .
C16 C 0.0905(2) 0.1386(2) 0.39284(18) 0.0238(5) Uani 1 1 d . . . . .
H16 H 0.043888 0.086042 0.425392 0.029 Uiso 1 1 calc R U . . .
C17 C 0.0329(3) 0.1314(3) 0.3033(2) 0.0311(6) Uani 1 1 d . . . . .
H17 H -0.054680 0.073896 0.274251 0.037 Uiso 1 1 calc R U . . .
C18 C 0.1024(3) 0.2074(3) 0.25602(19) 0.0292(6) Uani 1 1 d . . . . .
H18 H 0.062560 0.200808 0.194645 0.035 Uiso 1 1 calc R U . . .
C19 C 0.2294(3) 0.2929(2) 0.29780(19) 0.0261(6) Uani 1 1 d . . . . .
H19 H 0.276349 0.344842 0.265102 0.031 Uiso 1 1 calc R U . . .
C20 C 0.2885(3) 0.3028(2) 0.38740(17) 0.0209(5) Uani 1 1 d . . . . .
H20 H 0.375529 0.361674 0.416714 0.025 Uiso 1 1 calc R U . . .
C21 C 0.5176(2) 0.2588(2) 0.58912(17) 0.0187(5) Uani 1 1 d . . . . .
C22 C 0.6182(3) 0.3760(3) 0.6133(3) 0.0478(10) Uani 1 1 d . . . . .
H22 H 0.604765 0.446625 0.627111 0.057 Uiso 1 1 calc R U . . .
C23 C 0.7400(3) 0.3892(3) 0.6171(3) 0.0550(12) Uani 1 1 d . . . . .
H23 H 0.810534 0.469535 0.633639 0.066 Uiso 1 1 calc R U . . .
C24 C 0.7587(3) 0.2867(3) 0.5972(2) 0.0336(7) Uani 1 1 d . . . . .
H24 H 0.841693 0.296167 0.598680 0.040 Uiso 1 1 calc R U . . .
C25 C 0.6573(3) 0.1705(3) 0.5750(2) 0.0366(7) Uani 1 1 d . . . . .
H25 H 0.671204 0.099864 0.563071 0.044 Uiso 1 1 calc R U . . .
C26 C 0.5341(3) 0.1549(3) 0.5698(2) 0.0298(6) Uani 1 1 d . . . . .
H26 H 0.463559 0.074597 0.553420 0.036 Uiso 1 1 calc R U . . .
C27 C 0.5726(3) 0.0809(3) 0.77403(19) 0.0334(7) Uani 1 1 d . . . . .
C28 C 0.4434(3) 0.0119(3) 0.72891(19) 0.0326(7) Uani 1 1 d . . . . .
H28 H 0.384023 0.043201 0.733569 0.039 Uiso 1 1 calc R U . . .
C29 C 0.4023(4) -0.1054(3) 0.6762(2) 0.0457(9) Uani 1 1 d . . . . .
H29 H 0.313963 -0.154431 0.643188 0.055 Uiso 1 1 calc R U . . .
C30 C 0.4899(5) -0.1509(4) 0.6717(3) 0.0636(14) Uani 1 1 d . . . . .
H30 H 0.461021 -0.231584 0.636639 0.076 Uiso 1 1 calc R U . . .
C31 C 0.6184(5) -0.0796(5) 0.7177(3) 0.0738(16) Uani 1 1 d . . . . .
H31 H 0.677628 -0.111392 0.713990 0.089 Uiso 1 1 calc R U . . .
C32 C 0.6626(4) 0.0386(4) 0.7697(2) 0.0541(11) Uani 1 1 d . . . . .
H32 H 0.751316 0.088548 0.801150 0.065 Uiso 1 1 calc R U . . .
C33 C 0.7342(3) 0.2575(3) 1.00557(18) 0.0235(5) Uani 1 1 d . . . . .
C34 C 0.6695(3) 0.1562(3) 1.0362(2) 0.0357(7) Uani 1 1 d . . . . .
H34 H 0.591788 0.089535 0.997518 0.043 Uiso 1 1 calc R U . . .
C35 C 0.7186(4) 0.1520(3) 1.1241(2) 0.0453(9) Uani 1 1 d . . . . .
H35 H 0.675203 0.081625 1.145641 0.054 Uiso 1 1 calc R U . . .
C36 C 0.8309(4) 0.2503(4) 1.1806(2) 0.0419(8) Uani 1 1 d . . . . .
H36 H 0.863058 0.248104 1.241234 0.050 Uiso 1 1 calc R U . . .
C37 C 0.8967(3) 0.3515(3) 1.1492(2) 0.0374(7) Uani 1 1 d . . . . .
H37 H 0.974073 0.418370 1.188097 0.045 Uiso 1 1 calc R U . . .
C38 C 0.8491(3) 0.3552(3) 1.0604(2) 0.0298(6) Uani 1 1 d . . . . .
H38 H 0.894627 0.423418 1.037761 0.036 Uiso 1 1 calc R U . . .
C51 C 0.0679(3) 0.4370(3) 0.5296(3) 0.0448(9) Uani 1 1 d . . . . .
H51 H 0.115066 0.393589 0.550303 0.054 Uiso 1 1 calc R U . . .
C52 C 0.0983(4) 0.5514(4) 0.5799(3) 0.0498(9) Uani 1 1 d . . . . .
H52 H 0.166368 0.586747 0.635166 0.060 Uiso 1 1 calc R U . . .
C53 C 0.0298(4) 0.6136(3) 0.5498(3) 0.0468(9) Uani 1 1 d . . . . .
H53 H 0.050447 0.692245 0.584282 0.056 Uiso 1 1 calc R U . . .
C61 C 0.0257(3) 0.9586(3) 0.0769(2) 0.0420(8) Uani 1 1 d . . . . .
H61 H 0.043434 0.930196 0.129895 0.050 Uiso 1 1 calc R U . . .
C62 C 0.1059(3) 0.9788(3) 0.0251(2) 0.0409(8) Uani 1 1 d . . . . .
H62 H 0.178984 0.964030 0.042480 0.049 Uiso 1 1 calc R U . . .
C63 C 0.0813(3) 1.0203(3) -0.0517(2) 0.0414(8) Uani 1 1 d . . . . .
H63 H 0.137174 1.034420 -0.087225 0.050 Uiso 1 1 calc R U . . .

loop_
_atom_site_aniso_label
_atom_site_aniso_U_11
_atom_site_aniso_U_22
_atom_site_aniso_U_33
_atom_site_aniso_U_23
_atom_site_aniso_U_13
_atom_site_aniso_U_12
Bi1 0.00986(4) 0.01361(4) 0.01714(4) 0.00240(3) 0.00429(3) 0.00405(3)
Bi2 0.01707(4) 0.02815(5) 0.01814(5) 0.00216(3) 0.00621(3) 0.01434(4)
Cl1 0.0167(2) 0.0147(2) 0.0300(3) 0.0050(2) 0.0074(2) 0.0059(2)
Cl2 0.0171(2) 0.0150(2) 0.0266(3) 0.0013(2) 0.0064(2) 0.0053(2)
Cl3 0.0192(3) 0.0259(3) 0.0348(3) 0.0040(3) 0.0119(3) 0.0087(2)
Cl4 0.0285(3) 0.0678(5) 0.0405(4) 0.0183(4) 0.0219(3) 0.0322(4)
O1 0.0120(7) 0.0291(9) 0.0186(8) -0.0017(7) 0.0039(6) 0.0113(7)
C1 0.0140(10) 0.0287(12) 0.0208(12) 0.0059(10) 0.0071(9) 0.0130(10)
C2 0.0143(10) 0.0245(12) 0.0226(12) 0.0065(9) 0.0089(9) 0.0112(9)
C3 0.0137(11) 0.0248(12) 0.0279(13) 0.0066(10) 0.0058(10) 0.0081(9)
C4 0.0168(12) 0.0401(16) 0.0380(16) 0.0133(13) 0.0151(11) 0.0159(11)
C5 0.0238(13) 0.0485(17) 0.0298(14) 0.0117(13) 0.0151(11) 0.0241(13)
C6 0.0227(12) 0.0408(15) 0.0214(12) 0.0069(11) 0.0095(10) 0.0212(12)
C7 0.0282(14) 0.0548(19) 0.0219(13) -0.0017(12) 0.0087(11) 0.0264(14)
C8 0.0356(15) 0.0363(15) 0.0244(14) -0.0044(11) 0.0041(12) 0.0239(13)
C9 0.0268(13) 0.0277(13) 0.0184(12) 0.0031(10) 0.0071(10) 0.0158(11)
C10 0.0326(15) 0.0259(13) 0.0250(14) 0.0022(11) 0.0094(11) 0.0110(12)
C11 0.0244(13) 0.0289(14) 0.0244(13) 0.0013(11) 0.0072(11) 0.0033(11)
C12 0.0162(11) 0.0343(14) 0.0205(12) 0.0042(10) 0.0039(9) 0.0086(11)
C13 0.0166(11) 0.0281(12) 0.0160(11) 0.0035(9) 0.0063(9) 0.0111(10)
C14 0.0160(11) 0.0264(12) 0.0141(11) 0.0025(9) 0.0047(8) 0.0095(9)
C15 0.0176(11) 0.0164(10) 0.0162(11) 0.0021(8) 0.0051(9) 0.0085(9)
C16 0.0174(11) 0.0229(12) 0.0242(13) 0.0075(10) 0.0032(10) 0.0039(10)
C17 0.0245(13) 0.0263(14) 0.0286(14) 0.0045(11) -0.0026(11) 0.0050(11)
C18 0.0361(15) 0.0262(13) 0.0211(13) 0.0043(10) 0.0005(11) 0.0150(12)
C19 0.0365(15) 0.0201(12) 0.0236(13) 0.0067(10) 0.0130(11) 0.0121(11)
C20 0.0226(12) 0.0157(10) 0.0213(12) 0.0018(9) 0.0080(10) 0.0059(9)
C21 0.0133(10) 0.0216(11) 0.0232(12) 0.0072(9) 0.0072(9) 0.0085(9)
C22 0.0172(13) 0.0253(15) 0.103(3) 0.0251(17) 0.0165(17) 0.0108(12)
C23 0.0159(14) 0.0383(18) 0.112(4) 0.032(2) 0.0190(18) 0.0106(13)
C24 0.0188(13) 0.0522(19) 0.0387(17) 0.0185(14) 0.0140(12) 0.0198(13)
C25 0.0259(14) 0.0429(17) 0.0425(18) -0.0054(14) 0.0093(13) 0.0215(13)
C26 0.0195(12) 0.0267(13) 0.0387(16) -0.0057(11) 0.0065(11) 0.0110(11)
C27 0.0469(18) 0.0411(17) 0.0186(13) -0.0018(11) 0.0023(12) 0.0324(15)
C28 0.0457(18) 0.0281(14) 0.0242(14) 0.0008(11) 0.0036(12) 0.0223(13)
C29 0.072(3) 0.0344(17) 0.0251(15) -0.0018(13) 0.0004(16) 0.0287(18)
C30 0.108(4) 0.052(2) 0.037(2) -0.0089(17) -0.001(2) 0.059(3)
C31 0.109(4) 0.085(3) 0.048(2) -0.015(2) -0.002(2) 0.084(3)
C32 0.066(3) 0.071(3) 0.0361(19) -0.0099(17) -0.0016(17) 0.056(2)
C33 0.0258(13) 0.0292(13) 0.0213(12) 0.0077(10) 0.0071(10) 0.0174(11)
C34 0.0391(17) 0.0297(15) 0.0344(16) 0.0074(12) 0.0096(13) 0.0128(13)
C35 0.056(2) 0.0390(18) 0.0409(19) 0.0196(15) 0.0153(17) 0.0195(17)
C36 0.052(2) 0.054(2) 0.0305(16) 0.0172(15) 0.0096(15) 0.0332(18)
C37 0.0330(16) 0.0457(18) 0.0269(15) 0.0084(13) -0.0024(12) 0.0182(14)
C38 0.0254(13) 0.0356(15) 0.0267(14) 0.0097(12) 0.0043(11) 0.0136(12)
C51 0.0297(16) 0.0434(19) 0.069(3) 0.0183(17) 0.0125(16) 0.0236(15)
C52 0.0364(18) 0.049(2) 0.049(2) 0.0044(17) -0.0047(16) 0.0172(16)
C53 0.044(2) 0.0412(19) 0.055(2) 0.0016(16) 0.0107(17) 0.0242(16)
C61 0.0401(18) 0.0389(18) 0.0355(18) -0.0004(14) -0.0008(14) 0.0161(15)
C62 0.0337(16) 0.0375(17) 0.0415(19) -0.0055(14) -0.0017(14) 0.0176(14)
C63 0.0366(17) 0.0369(17) 0.0401(18) -0.0069(14) 0.0081(14) 0.0124(14)

loop_
_atom_type_symbol
_atom_type_description
_atom_type_scat_dispersion_real
_atom_type_scat_dispersion_imag
_atom_type_scat_source
C C 0.0033 0.0016 'International Tables Vol C Tables 4.2.6.8 and 6.1.1.4'
H H 0.0000 0.0000 'International Tables Vol C Tables 4.2.6.8 and 6.1.1.4'
Bi Bi -4.1077 10.2566 'International Tables Vol C Tables 4.2.6.8 and 6.1.1.4'
Cl Cl 0.1484 0.1585 'International Tables Vol C Tables 4.2.6.8 and 6.1.1.4'
O O 0.0106 0.0060 'International Tables Vol C Tables 4.2.6.8 and 6.1.1.4'

loop_
_exptl_crystal_face_index_h
_exptl_crystal_face_index_k
_exptl_crystal_face_index_l
_exptl_crystal_face_perp_dist
1.00 -2.00 -1.00 0.0650
-1.00 2.00 1.00 0.0650
0.00 -1.00 1.00 0.0400
0.00 1.00 -1.00 0.0400
-1.00 0.00 0.00 0.0350
1.00 0.00 0.00 0.0350
1.00 -1.00 -2.00 0.0750
-1.00 1.00 2.00 0.0750

loop_
_geom_angle_atom_site_label_1
_geom_angle_atom_site_label_2
_geom_angle_atom_site_label_3
_geom_angle
_geom_angle_site_symmetry_1
_geom_angle_site_symmetry_3
_geom_angle_publ_flag
Cl2 Bi1 Cl1 170.725(19) . . ?
C2 Bi1 Cl1 88.91(7) . . ?
C2 Bi1 Cl2 85.48(7) . . ?
C2 Bi1 C15 119.38(9) . . ?
C2 Bi1 C21 127.71(9) . . ?
C15 Bi1 Cl1 88.26(6) . . ?
C15 Bi1 Cl2 88.06(6) . . ?
C15 Bi1 C21 112.80(9) . . ?
C21 Bi1 Cl1 96.08(7) . . ?
C21 Bi1 Cl2 93.19(7) . . ?
Cl4 Bi2 Cl3 175.59(2) . . ?
C13 Bi2 Cl3 91.39(7) . . ?
C13 Bi2 Cl4 89.29(7) . . ?
C27 Bi2 Cl3 90.69(9) . . ?
C27 Bi2 Cl4 91.67(9) . . ?
C27 Bi2 C13 138.46(10) . . ?
C33 Bi2 Cl3 87.62(7) . . ?
C33 Bi2 Cl4 88.07(7) . . ?
C33 Bi2 C13 110.94(10) . . ?
C33 Bi2 C27 110.60(11) . . ?
C14 O1 C1 127.87(19) . . ?
O1 C1 C2 113.8(2) . . ?
O1 C1 C6 126.8(2) . . ?
C2 C1 C6 119.4(2) . . ?
C1 C2 Bi1 116.30(17) . . ?
C3 C2 Bi1 119.50(19) . . ?
C3 C2 C1 122.6(2) . . ?
C2 C3 H3 121.1 . . ?
C2 C3 C4 117.8(2) . . ?
C4 C3 H3 121.1 . . ?
C3 C4 H4 120.3 . . ?
C5 C4 C3 119.4(2) . . ?
C5 C4 H4 120.3 . . ?
C4 C5 H5 118.5 . . ?
C4 C5 C6 123.1(3) . . ?
C6 C5 H5 118.5 . . ?
C1 C6 C7 121.7(2) . . ?
C5 C6 C1 117.1(3) . . ?
C5 C6 C7 120.5(2) . . ?
C6 C7 H7A 109.6 . . ?
C6 C7 H7B 109.6 . . ?
C6 C7 C8 110.1(2) . . ?
H7A C7 H7B 108.2 . . ?
C8 C7 H7A 109.6 . . ?
C8 C7 H7B 109.6 . . ?
C7 C8 H8A 109.7 . . ?
C7 C8 H8B 109.7 . . ?
H8A C8 H8B 108.2 . . ?
C9 C8 C7 109.6(2) . . ?
C9 C8 H8A 109.7 . . ?
C9 C8 H8B 109.7 . . ?
C10 C9 C8 120.7(2) . . ?
C10 C9 C14 117.3(2) . . ?
C14 C9 C8 121.4(2) . . ?
C9 C10 H10 118.6 . . ?
C11 C10 C9 122.8(3) . . ?
C11 C10 H10 118.6 . . ?
C10 C11 H11 120.4 . . ?
C10 C11 C12 119.3(3) . . ?
C12 C11 H11 120.4 . . ?
C11 C12 H12 120.6 . . ?
C11 C12 C13 118.9(3) . . ?
C13 C12 H12 120.6 . . ?
C12 C13 Bi2 114.97(19) . . ?
C12 C13 C14 121.7(2) . . ?
C14 C13 Bi2 121.05(19) . . ?
O1 C14 C9 125.4(2) . . ?
O1 C14 C13 115.2(2) . . ?
C13 C14 C9 119.3(2) . . ?
C16 C15 Bi1 121.55(19) . . ?
C20 C15 Bi1 116.02(17) . . ?
C20 C15 C16 122.4(2) . . ?
C15 C16 H16 121.0 . . ?
C15 C16 C17 118.0(3) . . ?
C17 C16 H16 121.0 . . ?
C16 C17 H17 119.8 . . ?
C18 C17 C16 120.5(3) . . ?
C18 C17 H17 119.8 . . ?
C17 C18 H18 119.8 . . ?
C19 C18 C17 120.4(3) . . ?
C19 C18 H18 119.8 . . ?
C18 C19 H19 119.9 . . ?
C18 C19 C20 120.2(3) . . ?
C20 C19 H19 119.9 . . ?
C15 C20 C19 118.6(2) . . ?
C15 C20 H20 120.7 . . ?
C19 C20 H20 120.7 . . ?
C22 C21 Bi1 118.0(2) . . ?
C26 C21 Bi1 119.80(18) . . ?
C26 C21 C22 122.1(3) . . ?
C21 C22 H22 120.7 . . ?
C21 C22 C23 118.7(3) . . ?
C23 C22 H22 120.7 . . ?
C22 C23 H23 119.8 . . ?
C24 C23 C22 120.3(3) . . ?
C24 C23 H23 119.8 . . ?
C23 C24 H24 120.1 . . ?
C25 C24 C23 119.9(3) . . ?
C25 C24 H24 120.1 . . ?
C24 C25 H25 119.6 . . ?
C24 C25 C26 120.9(3) . . ?
C26 C25 H25 119.6 . . ?
C21 C26 C25 118.1(3) . . ?
C21 C26 H26 120.9 . . ?
C25 C26 H26 120.9 . . ?
C28 C27 Bi2 120.7(2) . . ?
C28 C27 C32 123.0(3) . . ?
C32 C27 Bi2 116.1(3) . . ?
C27 C28 H28 121.0 . . ?
C27 C28 C29 118.0(3) . . ?
C29 C28 H28 121.0 . . ?
C28 C29 H29 119.9 . . ?
C30 C29 C28 120.3(4) . . ?
C30 C29 H29 119.9 . . ?
C29 C30 H30 119.9 . . ?
C31 C30 C29 120.2(3) . . ?
C31 C30 H30 119.9 . . ?
C30 C31 H31 119.6 . . ?
C30 C31 C32 120.8(4) . . ?
C32 C31 H31 119.6 . . ?
C27 C32 C31 117.7(4) . . ?
C27 C32 H32 121.2 . . ?
C31 C32 H32 121.2 . . ?
C34 C33 Bi2 117.5(2) . . ?
C34 C33 C38 121.3(3) . . ?
C38 C33 Bi2 121.1(2) . . ?
C33 C34 H34 120.3 . . ?
C33 C34 C35 119.5(3) . . ?
C35 C34 H34 120.3 . . ?
C34 C35 H35 120.0 . . ?
C36 C35 C34 120.0(3) . . ?
C36 C35 H35 120.0 . . ?
C35 C36 H36 119.8 . . ?
C37 C36 C35 120.4(3) . . ?
C37 C36 H36 119.8 . . ?
C36 C37 H37 120.1 . . ?
C36 C37 C38 119.9(3) . . ?
C38 C37 H37 120.1 . . ?
C33 C38 C37 118.9(3) . . ?
C33 C38 H38 120.5 . . ?
C37 C38 H38 120.5 . . ?
C52 C51 H51 120.0 . . ?
C53 C51 H51 120.0 2_566 . ?
C53 C51 C52 120.1(3) 2_566 . ?
C51 C52 H52 120.1 . . ?
C53 C52 C51 119.7(3) . . ?
C53 C52 H52 120.1 . . ?
C51 C53 C52 120.2(3) 2_566 . ?
C51 C53 H53 119.9 2_566 . ?
C52 C53 H53 119.9 . . ?
C62 C61 H61 120.0 . . ?
C62 C61 C63 120.0(4) . 2_575 ?
C63 C61 H61 120.0 2_575 . ?
C61 C62 H62 119.8 . . ?
C61 C62 C63 120.4(3) . . ?
C63 C62 H62 119.8 . . ?
C61 C63 H63 120.2 2_575 . ?
C62 C63 C61 119.6(4) . 2_575 ?
C62 C63 H63 120.2 . . ?

loop_
_geom_bond_atom_site_label_1
_geom_bond_atom_site_label_2
_geom_bond_distance
_geom_bond_site_symmetry_2
_geom_bond_publ_flag
Bi1 Cl1 2.5972(6) . ?
Bi1 Cl2 2.5962(6) . ?
Bi1 C2 2.192(2) . ?
Bi1 C15 2.200(2) . ?
Bi1 C21 2.212(2) . ?
Bi2 Cl3 2.5881(7) . ?
Bi2 Cl4 2.5856(7) . ?
Bi2 C13 2.218(3) . ?
Bi2 C27 2.216(3) . ?
Bi2 C33 2.206(3) . ?
O1 C1 1.381(3) . ?
O1 C14 1.379(3) . ?
C1 C2 1.386(3) . ?
C1 C6 1.400(3) . ?
C2 C3 1.386(3) . ?
C3 H3 0.9500 . ?
C3 C4 1.392(4) . ?
C4 H4 0.9500 . ?
C4 C5 1.380(4) . ?
C5 H5 0.9500 . ?
C5 C6 1.391(4) . ?
C6 C7 1.502(4) . ?
C7 H7A 0.9900 . ?
C7 H7B 0.9900 . ?
C7 C8 1.537(5) . ?
C8 H8A 0.9900 . ?
C8 H8B 0.9900 . ?
C8 C9 1.499(4) . ?
C9 C10 1.397(4) . ?
C9 C14 1.401(4) . ?
C10 H10 0.9500 . ?
C10 C11 1.376(4) . ?
C11 H11 0.9500 . ?
C11 C12 1.383(4) . ?
C12 H12 0.9500 . ?
C12 C13 1.387(4) . ?
C13 C14 1.392(3) . ?
C15 C16 1.388(3) . ?
C15 C20 1.386(3) . ?
C16 H16 0.9500 . ?
C16 C17 1.392(4) . ?
C17 H17 0.9500 . ?
C17 C18 1.388(4) . ?
C18 H18 0.9500 . ?
C18 C19 1.384(4) . ?
C19 H19 0.9500 . ?
C19 C20 1.389(4) . ?
C20 H20 0.9500 . ?
C21 C22 1.376(4) . ?
C21 C26 1.373(4) . ?
C22 H22 0.9500 . ?
C22 C23 1.391(4) . ?
C23 H23 0.9500 . ?
C23 C24 1.375(5) . ?
C24 H24 0.9500 . ?
C24 C25 1.373(5) . ?
C25 H25 0.9500 . ?
C25 C26 1.393(4) . ?
C26 H26 0.9500 . ?
C27 C28 1.377(5) . ?
C27 C32 1.387(4) . ?
C28 H28 0.9500 . ?
C28 C29 1.395(4) . ?
C29 H29 0.9500 . ?
C29 C30 1.387(6) . ?
C30 H30 0.9500 . ?
C30 C31 1.376(7) . ?
C31 H31 0.9500 . ?
C31 C32 1.391(5) . ?
C32 H32 0.9500 . ?
C33 C34 1.372(4) . ?
C33 C38 1.389(4) . ?
C34 H34 0.9500 . ?
C34 C35 1.387(5) . ?
C35 H35 0.9500 . ?
C35 C36 1.384(5) . ?
C36 H36 0.9500 . ?
C36 C37 1.382(5) . ?
C37 H37 0.9500 . ?
C37 C38 1.394(4) . ?
C38 H38 0.9500 . ?
C51 H51 0.9500 . ?
C51 C52 1.381(5) . ?
C51 C53 1.364(5) 2_566 ?
C52 H52 0.9500 . ?
C52 C53 1.371(5) . ?
C53 H53 0.9500 . ?
C61 H61 0.9500 . ?
C61 C62 1.372(5) . ?
C61 C63 1.388(5) 2_575 ?
C62 H62 0.9500 . ?
C62 C63 1.377(5) . ?
C63 H63 0.9500 . ?

loop_
_geom_torsion_atom_site_label_1
_geom_torsion_atom_site_label_2
_geom_torsion_atom_site_label_3
_geom_torsion_atom_site_label_4
_geom_torsion
_geom_torsion_site_symmetry_1
_geom_torsion_site_symmetry_2
_geom_torsion_site_symmetry_3
_geom_torsion_site_symmetry_4
_geom_torsion_publ_flag
Bi1 C2 C3 C4 -164.7(2) . . . . ?
Bi1 C15 C16 C17 -177.5(2) . . . . ?
Bi1 C15 C20 C19 176.90(19) . . . . ?
Bi1 C21 C22 C23 -175.1(3) . . . . ?
Bi1 C21 C26 C25 175.6(2) . . . . ?
Bi2 C13 C14 O1 -30.8(3) . . . . ?
Bi2 C13 C14 C9 153.4(2) . . . . ?
Bi2 C27 C28 C29 -175.5(2) . . . . ?
Bi2 C27 C32 C31 174.7(3) . . . . ?
Bi2 C33 C34 C35 -177.0(3) . . . . ?
Bi2 C33 C38 C37 175.6(2) . . . . ?
O1 C1 C2 Bi1 -22.3(3) . . . . ?
O1 C1 C2 C3 172.0(2) . . . . ?
O1 C1 C6 C5 -171.2(3) . . . . ?
O1 C1 C6 C7 18.4(4) . . . . ?
C1 O1 C14 C9 -30.1(4) . . . . ?
C1 O1 C14 C13 154.5(2) . . . . ?
C1 C2 C3 C4 0.5(4) . . . . ?
C1 C6 C7 C8 43.5(4) . . . . ?
C2 C1 C6 C5 7.6(4) . . . . ?
C2 C1 C6 C7 -162.8(3) . . . . ?
C2 C3 C4 C5 5.0(4) . . . . ?
C3 C4 C5 C6 -4.1(5) . . . . ?
C4 C5 C6 C1 -2.2(5) . . . . ?
C4 C5 C6 C7 168.3(3) . . . . ?
C5 C6 C7 C8 -126.5(3) . . . . ?
C6 C1 C2 Bi1 158.7(2) . . . . ?
C6 C1 C2 C3 -6.9(4) . . . . ?
C6 C7 C8 C9 -85.4(3) . . . . ?
C7 C8 C9 C10 -124.3(3) . . . . ?
C7 C8 C9 C14 46.6(3) . . . . ?
C8 C9 C10 C11 171.0(3) . . . . ?
C8 C9 C14 O1 20.8(4) . . . . ?
C8 C9 C14 C13 -163.9(3) . . . . ?
C9 C10 C11 C12 -5.7(5) . . . . ?
C10 C9 C14 O1 -168.0(2) . . . . ?
C10 C9 C14 C13 7.3(4) . . . . ?
C10 C11 C12 C13 4.5(4) . . . . ?
C11 C12 C13 Bi2 -160.4(2) . . . . ?
C11 C12 C13 C14 2.6(4) . . . . ?
C12 C13 C14 O1 167.2(2) . . . . ?
C12 C13 C14 C9 -8.6(4) . . . . ?
C14 O1 C1 C2 163.1(2) . . . . ?
C14 O1 C1 C6 -18.1(4) . . . . ?
C14 C9 C10 C11 -0.3(4) . . . . ?
C15 C16 C17 C18 1.0(4) . . . . ?
C16 C15 C20 C19 -0.5(4) . . . . ?
C16 C17 C18 C19 -1.0(5) . . . . ?
C17 C18 C19 C20 0.2(4) . . . . ?
C18 C19 C20 C15 0.5(4) . . . . ?
C20 C15 C16 C17 -0.2(4) . . . . ?
C21 C22 C23 C24 -0.1(7) . . . . ?
C22 C21 C26 C25 -0.2(5) . . . . ?
C22 C23 C24 C25 -1.3(6) . . . . ?
C23 C24 C25 C26 1.9(5) . . . . ?
C24 C25 C26 C21 -1.2(5) . . . . ?
C26 C21 C22 C23 0.8(6) . . . . ?
C27 C28 C29 C30 1.4(5) . . . . ?
C28 C27 C32 C31 -0.6(6) . . . . ?
C28 C29 C30 C31 -1.4(7) . . . . ?
C29 C30 C31 C32 0.3(8) . . . . ?
C30 C31 C32 C27 0.7(7) . . . . ?
C32 C27 C28 C29 -0.5(5) . . . . ?
C33 C34 C35 C36 1.0(6) . . . . ?
C34 C33 C38 C37 -2.3(5) . . . . ?
C34 C35 C36 C37 -1.8(6) . . . . ?
C35 C36 C37 C38 0.5(5) . . . . ?
C36 C37 C38 C33 1.5(5) . . . . ?
C38 C33 C34 C35 1.1(5) . . . . ?
C51 C52 C53 C51 -0.1(7) . . . 2_566 ?
C53 C51 C52 C53 0.1(7) 2_566 . . . ?
C61 C62 C63 C61 -0.2(5) . . . 2_575 ?
C63 C61 C62 C63 0.2(6) 2_575 . . . ?
